data_7049631
loop_
_publ_author_name
'Gao, Wan-Qing'
'Meng, Yin-Shan'
'Liu, Chun-Hua'
'Pan, Yao'
'Liu, Tao'
'Zhu, Yuan-Yuan'

_publ_section_title
;
 Spin crossover and structural phase transition in homochiral and
 heterochiral Fe[(pybox)<sub>2</sub>]<sup>2+</sup> complexes.
;
_journal_issue 19
_journal_name_full 'Dalton transactions (Cambridge, England : 2003)'
_journal_page_first 6323
_journal_page_last 6327
_journal_paper_doi 10.1039/c8dt04893b
_journal_volume 48
_journal_year 2019
_chemical_compound_source No
_chemical_formula_moiety 'C46 H38 Fe N6 O4, 4(C H3 N O2), 2(C24 H20 B)'
_chemical_formula_sum 'C98 H90 B2 Fe N10 O12'
_chemical_formula_weight 1677.26
_chemical_name_common rac-2-MeNO2-153K
_chemical_name_systematic rac-2-MeNO2-153K
_space_group_crystal_system monoclinic
_space_group_IT_number 15
_space_group_name_Hall '-C 2yc'
_space_group_name_H-M_alt 'C 1 2/c 1'
_symmetry_space_group_name_Hall '-C 2yc'
_symmetry_space_group_name_H-M 'C 1 2/c 1'
_atom_sites_solution_hydrogens geom
_atom_sites_solution_primary dual
_audit_creation_date 2018-07-12
_audit_creation_method
;
Olex2 1.2
(compiled 2018.05.29 svn.r3508 for OlexSys, GUI svn.r5506)
;
_audit_update_record
;
2018-11-17 deposited with the CCDC.    2019-04-10 downloaded from the CCDC.
;
_cell_angle_alpha 90
_cell_angle_beta 113.17(3)
_cell_angle_gamma 90
_cell_formula_units_Z 4
_cell_length_a 22.871(5)
_cell_length_b 14.773(3)
_cell_length_c 27.221(5)
_cell_measurement_reflns_used 13308
_cell_measurement_temperature 153(2)
_cell_measurement_theta_max 27.4816
_cell_measurement_theta_min 1.6275
_cell_volume 8455(4)
_computing_cell_refinement 'CrystalClear (Rigaku Inc., 2008)'
_computing_data_collection 'CrystalClear (Rigaku Inc., 2008)'
_computing_data_reduction 'CrystalClear (Rigaku Inc., 2008)'
_computing_molecular_graphics 'Olex2 (Dolomanov et al., 2009)'
_computing_publication_material 'Olex2 (Dolomanov et al., 2009)'
_computing_structure_refinement 'XL (Sheldrick, 2008)'
_computing_structure_solution 'ShelXT (Sheldrick, 2015)'
_diffrn_ambient_temperature 153.15
_diffrn_detector_area_resol_mean 28.5714
_diffrn_measured_fraction_theta_full 0.996
_diffrn_measured_fraction_theta_max 0.996
_diffrn_measurement_device_type 'MM007HF + CCD (Saturn724+)'
_diffrn_measurement_method '\w scans at fixed \c = 45\%'
_diffrn_radiation_monochromator Confocal
_diffrn_radiation_type MoK\a
_diffrn_radiation_wavelength 0.71073
_diffrn_reflns_av_R_equivalents 0.0466
_diffrn_reflns_av_unetI/netI 0.0550
_diffrn_reflns_Laue_measured_fraction_full 0.996
_diffrn_reflns_Laue_measured_fraction_max 0.996
_diffrn_reflns_limit_h_max 29
_diffrn_reflns_limit_h_min -29
_diffrn_reflns_limit_k_max 19
_diffrn_reflns_limit_k_min -18
_diffrn_reflns_limit_l_max 35
_diffrn_reflns_limit_l_min -33
_diffrn_reflns_number 28149
_diffrn_reflns_point_group_measured_fraction_full 0.996
_diffrn_reflns_point_group_measured_fraction_max 0.996
_diffrn_reflns_theta_full 25.242
_diffrn_reflns_theta_max 27.485
_diffrn_reflns_theta_min 2.594
_diffrn_source 'Rotating Anode'
_exptl_absorpt_coefficient_mu 0.249
_exptl_absorpt_correction_T_max 1.0000
_exptl_absorpt_correction_T_min 0.8151
_exptl_absorpt_correction_type multi-scan
_exptl_absorpt_process_details 'CrystalClear (Rigaku Inc., 2008)'
_exptl_crystal_colour 'dark red'
_exptl_crystal_density_diffrn 1.318
_exptl_crystal_description block
_exptl_crystal_F_000 3520
_exptl_crystal_preparation 'Magnetic properties'
_exptl_crystal_recrystallization_method 'Re-crystallisation from solvent: MeNO2 and ether'
_exptl_crystal_size_max 0.38
_exptl_crystal_size_mid 0.35
_exptl_crystal_size_min 0.29
_refine_diff_density_max 0.316
_refine_diff_density_min -0.355
_refine_diff_density_rms 0.050
_refine_ls_extinction_method none
_refine_ls_goodness_of_fit_ref 1.138
_refine_ls_hydrogen_treatment constr
_refine_ls_matrix_type full
_refine_ls_number_parameters 559
_refine_ls_number_reflns 9674
_refine_ls_number_restraints 0
_refine_ls_restrained_S_all 1.138
_refine_ls_R_factor_all 0.0670
_refine_ls_R_factor_gt 0.0615
_refine_ls_shift/su_max 0.001
_refine_ls_shift/su_mean 0.000
_refine_ls_structure_factor_coef Fsqd
_refine_ls_weighting_details 'w=1/[\s^2^(Fo^2^)+(0.0442P)^2^+10.5633P] where P=(Fo^2^+2Fc^2^)/3'
_refine_ls_weighting_scheme calc
_refine_ls_wR_factor_gt 0.1355
_refine_ls_wR_factor_ref 0.1391
_reflns_Friedel_coverage 0.000
_reflns_number_gt 8951
_reflns_number_total 9674
_reflns_threshold_expression 'I > 2\s(I)'
_cod_data_source_file c8dt04893b2.cif
_cod_data_source_block rac-2-MeNO2-153K
_cod_depositor_comments 'Adding full bibliography for 7049629--7049635.cif.'
_cod_original_cell_volume 8456(3)
_cod_database_code 7049631
_shelx_shelxl_version_number 2014/7
_shelx_space_group_comment
;
The symmetry employed for this shelxl refinement is uniquely defined
by the following loop, which should always be used as a source of
symmetry information in preference to the above space-group names.
They are only intended as comments.
;
_shelx_estimated_absorpt_t_max 1.0000
_shelx_estimated_absorpt_t_min 0.8151
_exptl_absorpt_special_details SADABS
_olex2_refinement_description
;
1. Fixed Uiso
 At 1.2 times of:
  All C(H) groups, All C(H,H) groups
 At 1.5 times of:
  All C(H,H,H) groups
2.a Ternary CH refined with riding coordinates:
 C6(H6), C18(H18)
2.b Secondary CH2 refined with riding coordinates:
 C5(H5A,H5B), C17(H17A,H17B)
2.c Aromatic/amide H refined with riding coordinates:
 C1(H1), C2(H2), C8(H8), C9(H9), C10(H10), C11(H11), C12(H12), C13(H13),
 C14(H14), C20(H20), C21(H21), C22(H22), C23(H23), C24(H24), C26(H26), C27(H27),
  C28(H28), C29(H29), C30(H30), C32(H32), C33(H33), C34(H34), C35(H35),
 C36(H36), C38(H38), C39(H39), C40(H40), C41(H41), C42(H42), C44(H44), C45(H45),
  C46(H46), C47(H47), C48(H48)
2.d Idealised Me refined as rotating group:
 C49(H49A,H49B,H49C), C50(H50A,H50B,H50C)
;
_olex2_submission_special_instructions 'No special instructions were received'

loop_
_space_group_symop_operation_xyz
'x, y, z'
'-x, y, -z+1/2'
'x+1/2, y+1/2, z'
'-x+1/2, y+1/2, -z+1/2'
'-x, -y, -z'
'x, -y, z-1/2'
'-x+1/2, -y+1/2, -z'
'x+1/2, -y+1/2, z-1/2'

loop_
_atom_site_label
_atom_site_type_symbol
_atom_site_fract_x
_atom_site_fract_y
_atom_site_fract_z
_atom_site_U_iso_or_equiv
_atom_site_adp_type
_atom_site_occupancy
_atom_site_site_symmetry_order
_atom_site_calc_flag
_atom_site_refinement_flags_posn
_atom_site_refinement_flags_adp
_atom_site_refinement_flags_occupancy
Fe1 Fe 1.0000 0.74238(3) 0.7500 0.02206(10) Uani 1 2 d S T P
O1 O 1.02558(8) 0.87743(10) 0.88689(6) 0.0336(3) Uani 1 1 d . . .
O2 O 0.83367(7) 0.60676(10) 0.71360(6) 0.0301(3) Uani 1 1 d . . .
N1 N 1.0000 0.87210(16) 0.7500 0.0244(5) Uani 1 2 d S T P
N2 N 1.01351(8) 0.76799(11) 0.82565(7) 0.0260(4) Uani 1 1 d . . .
N3 N 1.0000 0.61272(15) 0.7500 0.0221(5) Uani 1 2 d S T P
N4 N 0.90758(8) 0.71684(11) 0.72986(7) 0.0245(3) Uani 1 1 d . . .
C1 C 1.0000 1.0588(2) 0.7500 0.0335(7) Uani 1 2 d S T P
H1 H 1.0000 1.1231 0.7500 0.040 Uiso 1 2 calc RS T P
C2 C 1.00789(10) 1.01214(14) 0.79666(9) 0.0316(5) Uani 1 1 d . . .
H2 H 1.0132 1.0436 0.8286 0.038 Uiso 1 1 calc R . .
C3 C 1.00779(9) 0.91799(13) 0.79506(8) 0.0259(4) Uani 1 1 d . . .
C4 C 1.01573(9) 0.85293(14) 0.83732(8) 0.0272(4) Uani 1 1 d . . .
C5 C 1.03460(13) 0.79243(16) 0.91692(9) 0.0406(6) Uani 1 1 d . . .
H5A H 1.0043 0.7883 0.9347 0.049 Uiso 1 1 calc R . .
H5B H 1.0785 0.7883 0.9444 0.049 Uiso 1 1 calc R . .
C6 C 1.02196(11) 0.71602(14) 0.87485(8) 0.0311(5) Uani 1 1 d . . .
H6 H 1.0602 0.6761 0.8849 0.037 Uiso 1 1 calc R . .
C7 C 0.96388(10) 0.65941(14) 0.86611(8) 0.0285(4) Uani 1 1 d . . .
C8 C 0.90530(11) 0.70077(16) 0.85510(9) 0.0360(5) Uani 1 1 d . . .
H8 H 0.9024 0.7649 0.8539 0.043 Uiso 1 1 calc R . .
C9 C 0.85122(12) 0.64938(18) 0.84587(10) 0.0409(5) Uani 1 1 d . . .
H9 H 0.8115 0.6782 0.8381 0.049 Uiso 1 1 calc R . .
C10 C 0.85548(12) 0.55599(18) 0.84797(10) 0.0413(5) Uani 1 1 d . . .
H10 H 0.8186 0.5206 0.8419 0.050 Uiso 1 1 calc R . .
C11 C 0.91338(12) 0.51386(16) 0.85887(9) 0.0388(5) Uani 1 1 d . . .
H11 H 0.9161 0.4497 0.8602 0.047 Uiso 1 1 calc R . .
C12 C 0.96747(11) 0.56528(15) 0.86789(8) 0.0320(5) Uani 1 1 d . . .
H12 H 1.0071 0.5361 0.8753 0.038 Uiso 1 1 calc R . .
C13 C 1.0000 0.42588(19) 0.7500 0.0276(6) Uani 1 2 d S T P
H13 H 1.0000 0.3616 0.7500 0.033 Uiso 1 2 calc RS T P
C14 C 0.94314(10) 0.47272(14) 0.73730(8) 0.0269(4) Uani 1 1 d . . .
H14 H 0.9041 0.4413 0.7288 0.032 Uiso 1 1 calc R . .
C15 C 0.94507(9) 0.56629(13) 0.73733(7) 0.0236(4) Uani 1 1 d . . .
C16 C 0.89366(9) 0.63207(13) 0.72614(7) 0.0237(4) Uani 1 1 d . . .
C17 C 0.79752(10) 0.69222(15) 0.70532(10) 0.0335(5) Uani 1 1 d . . .
H17A H 0.7726 0.6942 0.7279 0.040 Uiso 1 1 calc R . .
H17B H 0.7681 0.6989 0.6674 0.040 Uiso 1 1 calc R . .
C18 C 0.84863(10) 0.76759(14) 0.72170(9) 0.0302(4) Uani 1 1 d . . .
H18 H 0.8523 0.7933 0.7568 0.036 Uiso 1 1 calc R . .
C19 C 0.83638(10) 0.84411(16) 0.68221(11) 0.0395(6) Uani 1 1 d . . .
C20 C 0.83332(13) 0.93246(18) 0.69920(16) 0.0622(9) Uani 1 1 d . . .
H20 H 0.8399 0.9441 0.7353 0.075 Uiso 1 1 calc R . .
C21 C 0.82068(17) 1.0025(2) 0.6632(3) 0.105(2) Uani 1 1 d . . .
H21 H 0.8182 1.0625 0.6747 0.126 Uiso 1 1 calc R . .
C22 C 0.81167(16) 0.9878(3) 0.6112(3) 0.116(2) Uani 1 1 d . . .
H22 H 0.8026 1.0370 0.5868 0.139 Uiso 1 1 calc R . .
C23 C 0.81580(14) 0.9008(3) 0.59435(16) 0.0886(15) Uani 1 1 d . . .
H23 H 0.8101 0.8903 0.5583 0.106 Uiso 1 1 calc R . .
C24 C 0.82829(12) 0.8279(2) 0.62999(11) 0.0563(8) Uani 1 1 d . . .
H24 H 0.8311 0.7680 0.6183 0.068 Uiso 1 1 calc R . .
O3 O 0.78995(17) 0.62229(18) 0.57195(15) 0.1108(12) Uani 1 1 d . . .
O4 O 0.86046(11) 0.5280(2) 0.61441(9) 0.0871(9) Uani 1 1 d . . .
N5 N 0.80579(11) 0.54810(18) 0.59046(9) 0.0486(5) Uani 1 1 d . . .
C49 C 0.75656(19) 0.4825(3) 0.58378(18) 0.0911(13) Uani 1 1 d . . .
H49A H 0.7467 0.4821 0.6157 0.137 Uiso 1 1 calc GR . .
H49B H 0.7712 0.4223 0.5786 0.137 Uiso 1 1 calc GR . .
H49C H 0.7183 0.4986 0.5525 0.137 Uiso 1 1 calc GR . .
O5 O 0.78206(13) 0.3760(2) 0.48753(11) 0.0989(10) Uani 1 1 d . . .
O6 O 0.79148(12) 0.2718(2) 0.43549(11) 0.0924(9) Uani 1 1 d . . .
N6 N 0.81300(12) 0.3322(2) 0.46832(11) 0.0617(7) Uani 1 1 d . . .
C50 C 0.88163(14) 0.3526(2) 0.48647(12) 0.0615(8) Uani 1 1 d . . .
H50A H 0.8886 0.3917 0.4602 0.092 Uiso 1 1 calc GR . .
H50B H 0.9054 0.2961 0.4902 0.092 Uiso 1 1 calc GR . .
H50C H 0.8963 0.3836 0.5211 0.092 Uiso 1 1 calc GR . .
C25 C 0.59397(9) 0.76995(15) 0.57510(8) 0.0275(4) Uani 1 1 d . . .
C26 C 0.55225(11) 0.83827(15) 0.54679(8) 0.0328(5) Uani 1 1 d . . .
H26 H 0.5147 0.8476 0.5531 0.039 Uiso 1 1 calc R . .
C27 C 0.56292(13) 0.89343(17) 0.50969(9) 0.0405(5) Uani 1 1 d . . .
H27 H 0.5329 0.9389 0.4913 0.049 Uiso 1 1 calc R . .
C28 C 0.61692(13) 0.88224(18) 0.49956(9) 0.0429(6) Uani 1 1 d . . .
H28 H 0.6248 0.9202 0.4747 0.051 Uiso 1 1 calc R . .
C29 C 0.65961(11) 0.81459(19) 0.52629(9) 0.0418(6) Uani 1 1 d . . .
H29 H 0.6969 0.8058 0.5195 0.050 Uiso 1 1 calc R . .
C30 C 0.64804(10) 0.75977(18) 0.56284(9) 0.0363(5) Uani 1 1 d . . .
H30 H 0.6778 0.7135 0.5803 0.044 Uiso 1 1 calc R . .
C31 C 0.60214(10) 0.60174(15) 0.61303(8) 0.0295(4) Uani 1 1 d . . .
C32 C 0.63528(10) 0.54118(15) 0.65417(9) 0.0331(5) Uani 1 1 d . . .
H32 H 0.6515 0.5625 0.6900 0.040 Uiso 1 1 calc R . .
C33 C 0.64557(11) 0.45095(16) 0.64487(10) 0.0382(5) Uani 1 1 d . . .
H33 H 0.6680 0.4123 0.6741 0.046 Uiso 1 1 calc R . .
C34 C 0.62334(12) 0.41730(16) 0.59326(10) 0.0403(5) Uani 1 1 d . . .
H34 H 0.6303 0.3558 0.5868 0.048 Uiso 1 1 calc R . .
C35 C 0.59095(12) 0.47480(17) 0.55137(10) 0.0416(6) Uani 1 1 d . . .
H35 H 0.5753 0.4529 0.5157 0.050 Uiso 1 1 calc R . .
C36 C 0.58125(11) 0.56450(17) 0.56130(9) 0.0371(5) Uani 1 1 d . . .
H36 H 0.5594 0.6028 0.5317 0.044 Uiso 1 1 calc R . .
C37 C 0.50916(10) 0.71247(15) 0.61395(8) 0.0281(4) Uani 1 1 d . . .
C38 C 0.48643(11) 0.78401(17) 0.63534(9) 0.0362(5) Uani 1 1 d . . .
H38 H 0.5159 0.8278 0.6567 0.043 Uiso 1 1 calc R . .
C39 C 0.42269(11) 0.7939(2) 0.62679(10) 0.0432(6) Uani 1 1 d . . .
H39 H 0.4096 0.8433 0.6424 0.052 Uiso 1 1 calc R . .
C40 C 0.37834(11) 0.7318(2) 0.59562(9) 0.0436(6) Uani 1 1 d . . .
H40 H 0.3347 0.7384 0.5894 0.052 Uiso 1 1 calc R . .
C41 C 0.39844(11) 0.66060(19) 0.57373(9) 0.0424(6) Uani 1 1 d . . .
H41 H 0.3684 0.6177 0.5520 0.051 Uiso 1 1 calc R . .
C42 C 0.46270(11) 0.65090(17) 0.58321(8) 0.0349(5) Uani 1 1 d . . .
H42 H 0.4754 0.6004 0.5682 0.042 Uiso 1 1 calc R . .
C43 C 0.62847(9) 0.74670(14) 0.68087(8) 0.0257(4) Uani 1 1 d . . .
C44 C 0.67247(9) 0.81721(14) 0.69028(8) 0.0269(4) Uani 1 1 d . . .
H44 H 0.6791 0.8426 0.6608 0.032 Uiso 1 1 calc R . .
C45 C 0.70688(10) 0.85157(15) 0.74130(9) 0.0332(5) Uani 1 1 d . . .
H45 H 0.7356 0.9003 0.7459 0.040 Uiso 1 1 calc R . .
C46 C 0.69942(11) 0.81513(16) 0.78529(9) 0.0356(5) Uani 1 1 d . . .
H46 H 0.7235 0.8377 0.8201 0.043 Uiso 1 1 calc R . .
C47 C 0.65637(12) 0.74536(16) 0.77777(9) 0.0364(5) Uani 1 1 d . . .
H47 H 0.6505 0.7197 0.8075 0.044 Uiso 1 1 calc R . .
C48 C 0.62175(11) 0.71286(16) 0.72641(9) 0.0338(5) Uani 1 1 d . . .
H48 H 0.5921 0.6654 0.7221 0.041 Uiso 1 1 calc R . .
B1 B 0.58440(11) 0.70718(16) 0.62119(9) 0.0267(5) Uani 1 1 d . . .

loop_
_atom_site_aniso_label
_atom_site_aniso_U_11
_atom_site_aniso_U_22
_atom_site_aniso_U_33
_atom_site_aniso_U_23
_atom_site_aniso_U_13
_atom_site_aniso_U_12
Fe1 0.02058(19) 0.01719(19) 0.02405(19) 0.000 0.00412(15) 0.000
O1 0.0415(9) 0.0281(8) 0.0274(7) -0.0047(6) 0.0093(6) -0.0028(7)
O2 0.0215(7) 0.0249(7) 0.0412(8) 0.0005(6) 0.0094(6) 0.0002(6)
N1 0.0182(10) 0.0222(11) 0.0291(12) 0.000 0.0053(9) 0.000
N2 0.0257(8) 0.0206(8) 0.0272(8) 0.0008(6) 0.0057(7) -0.0005(7)
N3 0.0193(11) 0.0223(11) 0.0214(10) 0.000 0.0043(8) 0.000
N4 0.0208(8) 0.0204(8) 0.0283(8) -0.0004(6) 0.0053(6) 0.0016(6)
C1 0.0328(16) 0.0196(13) 0.0510(18) 0.000 0.0195(14) 0.000
C2 0.0296(11) 0.0243(10) 0.0424(12) -0.0054(9) 0.0156(9) -0.0010(8)
C3 0.0221(9) 0.0217(9) 0.0320(10) -0.0024(8) 0.0085(8) -0.0005(7)
C4 0.0238(9) 0.0254(10) 0.0283(10) -0.0019(8) 0.0060(8) -0.0001(8)
C5 0.0530(15) 0.0317(12) 0.0285(11) -0.0009(9) 0.0068(10) -0.0057(11)
C6 0.0355(11) 0.0272(10) 0.0251(10) 0.0029(8) 0.0061(8) 0.0007(9)
C7 0.0343(11) 0.0271(10) 0.0216(9) 0.0017(8) 0.0084(8) 0.0020(9)
C8 0.0418(13) 0.0291(11) 0.0386(12) 0.0023(9) 0.0174(10) 0.0051(10)
C9 0.0371(12) 0.0449(14) 0.0434(13) 0.0029(11) 0.0188(10) 0.0068(11)
C10 0.0400(13) 0.0440(14) 0.0404(12) 0.0000(11) 0.0162(10) -0.0066(11)
C11 0.0452(13) 0.0291(11) 0.0401(12) 0.0013(9) 0.0148(10) -0.0024(10)
C12 0.0351(11) 0.0259(10) 0.0311(10) 0.0020(8) 0.0087(9) 0.0032(9)
C13 0.0305(15) 0.0193(13) 0.0295(14) 0.000 0.0081(11) 0.000
C14 0.0267(10) 0.0222(9) 0.0290(10) -0.0001(8) 0.0080(8) -0.0034(8)
C15 0.0219(9) 0.0217(9) 0.0238(9) -0.0019(7) 0.0053(7) -0.0018(7)
C16 0.0214(9) 0.0222(9) 0.0249(9) -0.0008(7) 0.0065(7) -0.0012(7)
C17 0.0233(10) 0.0282(11) 0.0466(12) 0.0032(9) 0.0112(9) 0.0043(8)
C18 0.0232(10) 0.0269(10) 0.0372(11) -0.0005(9) 0.0084(8) 0.0051(8)
C19 0.0200(10) 0.0309(11) 0.0594(15) 0.0118(11) 0.0068(10) 0.0024(9)
C20 0.0347(13) 0.0287(13) 0.124(3) 0.0074(16) 0.0327(16) 0.0009(11)
C21 0.048(2) 0.0382(18) 0.226(6) 0.056(3) 0.050(3) 0.0123(15)
C22 0.0328(17) 0.093(3) 0.197(6) 0.108(4) 0.018(3) 0.0062(18)
C23 0.0365(16) 0.123(4) 0.081(2) 0.066(2) -0.0040(15) -0.0132(19)
C24 0.0372(14) 0.0654(19) 0.0515(16) 0.0252(14) 0.0016(12) -0.0048(13)
O3 0.160(3) 0.0613(16) 0.168(3) 0.0303(19) 0.126(3) 0.0301(18)
O4 0.0457(13) 0.164(3) 0.0467(12) 0.0075(15) 0.0123(10) -0.0095(15)
N5 0.0512(14) 0.0611(15) 0.0446(12) -0.0034(11) 0.0307(11) -0.0046(12)
C49 0.072(2) 0.100(3) 0.109(3) -0.003(3) 0.043(2) -0.036(2)
O5 0.0777(18) 0.135(3) 0.0849(19) 0.0279(18) 0.0327(15) 0.0550(18)
O6 0.0570(15) 0.134(3) 0.0818(18) -0.0217(18) 0.0226(13) -0.0321(16)
N6 0.0453(14) 0.086(2) 0.0508(14) 0.0200(14) 0.0152(12) 0.0100(14)
C50 0.0490(16) 0.077(2) 0.0512(16) 0.0097(15) 0.0122(13) -0.0099(16)
C25 0.0240(9) 0.0342(11) 0.0212(9) -0.0039(8) 0.0055(7) -0.0046(8)
C26 0.0332(11) 0.0361(12) 0.0294(10) 0.0017(9) 0.0126(9) 0.0014(9)
C27 0.0552(15) 0.0364(12) 0.0304(11) 0.0035(9) 0.0174(10) 0.0027(11)
C28 0.0578(16) 0.0435(14) 0.0320(11) -0.0006(10) 0.0227(11) -0.0135(12)
C29 0.0320(12) 0.0630(17) 0.0320(11) -0.0038(11) 0.0141(9) -0.0123(12)
C30 0.0265(10) 0.0530(14) 0.0273(10) 0.0015(10) 0.0083(8) -0.0001(10)
C31 0.0268(10) 0.0341(11) 0.0259(10) -0.0042(8) 0.0086(8) -0.0027(9)
C32 0.0327(11) 0.0341(11) 0.0283(10) -0.0025(9) 0.0075(9) 0.0010(9)
C33 0.0381(12) 0.0346(12) 0.0391(12) 0.0030(10) 0.0124(10) 0.0036(10)
C34 0.0392(13) 0.0326(12) 0.0496(14) -0.0090(10) 0.0179(11) -0.0029(10)
C35 0.0425(13) 0.0440(14) 0.0347(12) -0.0139(10) 0.0115(10) -0.0037(11)
C36 0.0361(12) 0.0414(13) 0.0272(10) -0.0038(9) 0.0055(9) 0.0012(10)
C37 0.0261(10) 0.0350(11) 0.0221(9) 0.0008(8) 0.0084(8) -0.0051(9)
C38 0.0305(11) 0.0436(13) 0.0348(11) -0.0083(10) 0.0132(9) -0.0069(10)
C39 0.0315(12) 0.0608(16) 0.0412(13) -0.0089(12) 0.0185(10) -0.0015(11)
C40 0.0264(11) 0.0703(18) 0.0350(12) 0.0024(12) 0.0132(9) -0.0074(12)
C41 0.0311(12) 0.0577(16) 0.0342(12) -0.0044(11) 0.0083(9) -0.0168(11)
C42 0.0317(11) 0.0415(12) 0.0273(10) -0.0029(9) 0.0073(9) -0.0074(10)
C43 0.0231(9) 0.0274(10) 0.0254(9) -0.0010(8) 0.0083(8) 0.0016(8)
C44 0.0226(9) 0.0282(10) 0.0272(9) 0.0007(8) 0.0068(8) 0.0024(8)
C45 0.0262(10) 0.0320(11) 0.0354(11) -0.0063(9) 0.0058(9) -0.0009(9)
C46 0.0349(11) 0.0382(12) 0.0269(10) -0.0095(9) 0.0048(9) 0.0047(10)
C47 0.0465(13) 0.0387(12) 0.0240(10) -0.0009(9) 0.0140(9) 0.0026(10)
C48 0.0385(12) 0.0337(11) 0.0294(10) -0.0028(9) 0.0135(9) -0.0074(10)
B1 0.0251(11) 0.0304(12) 0.0225(10) -0.0007(9) 0.0071(8) -0.0022(9)

loop_
_atom_type_symbol
_atom_type_description
_atom_type_scat_dispersion_real
_atom_type_scat_dispersion_imag
_atom_type_scat_source
C C 0.0033 0.0016 'International Tables Vol C Tables 4.2.6.8 and 6.1.1.4'
H H 0.0000 0.0000 'International Tables Vol C Tables 4.2.6.8 and 6.1.1.4'
B B 0.0013 0.0007 'International Tables Vol C Tables 4.2.6.8 and 6.1.1.4'
N N 0.0061 0.0033 'International Tables Vol C Tables 4.2.6.8 and 6.1.1.4'
O O 0.0106 0.0060 'International Tables Vol C Tables 4.2.6.8 and 6.1.1.4'
Fe Fe 0.3463 0.8444 'International Tables Vol C Tables 4.2.6.8 and 6.1.1.4'

loop_
_geom_angle_atom_site_label_1
_geom_angle_atom_site_label_2
_geom_angle_atom_site_label_3
_geom_angle
_geom_angle_site_symmetry_1
_geom_angle_site_symmetry_3
N1 Fe1 N2 79.07(5) . .
N1 Fe1 N2 79.07(5) . 2_756
N1 Fe1 N4 100.88(5) . .
N1 Fe1 N4 100.88(5) . 2_756
N2 Fe1 N2 158.14(10) . 2_756
N2 Fe1 N4 92.02(8) 2_756 .
N2 Fe1 N4 92.02(8) . 2_756
N2 Fe1 N4 92.08(8) . .
N2 Fe1 N4 92.08(7) 2_756 2_756
N3 Fe1 N1 180.0 . .
N3 Fe1 N2 100.93(5) . .
N3 Fe1 N2 100.93(5) . 2_756
N3 Fe1 N4 79.12(5) . 2_756
N3 Fe1 N4 79.12(5) . .
N4 Fe1 N4 158.25(10) . 2_756
C4 O1 C5 105.27(16) . .
C16 O2 C17 104.93(15) . .
C3 N1 Fe1 120.13(12) . .
C3 N1 Fe1 120.13(12) 2_756 .
C3 N1 C3 119.7(2) 2_756 .
C4 N2 Fe1 114.44(14) . .
C4 N2 C6 107.54(17) . .
C6 N2 Fe1 138.03(13) . .
C15 N3 Fe1 120.50(12) 2_756 .
C15 N3 Fe1 120.50(12) . .
C15 N3 C15 119.0(2) . 2_756
C16 N4 Fe1 114.04(13) . .
C16 N4 C18 107.38(16) . .
C18 N4 Fe1 138.35(13) . .
C2 C1 H1 119.6 2_756 .
C2 C1 H1 119.6 . .
C2 C1 C2 120.7(3) . 2_756
C1 C2 H2 121.1 . .
C3 C2 C1 117.9(2) . .
C3 C2 H2 121.1 . .
N1 C3 C2 121.9(2) . .
N1 C3 C4 108.51(18) . .
C2 C3 C4 129.61(19) . .
O1 C4 C3 122.83(18) . .
N2 C4 O1 119.32(19) . .
N2 C4 C3 117.85(18) . .
O1 C5 H5A 110.6 . .
O1 C5 H5B 110.6 . .
O1 C5 C6 105.47(17) . .
H5A C5 H5B 108.8 . .
C6 C5 H5A 110.6 . .
C6 C5 H5B 110.6 . .
N2 C6 C5 102.08(17) . .
N2 C6 H6 109.8 . .
N2 C6 C7 110.47(17) . .
C5 C6 H6 109.8 . .
C7 C6 C5 114.6(2) . .
C7 C6 H6 109.8 . .
C8 C7 C6 120.24(19) . .
C12 C7 C6 120.8(2) . .
C12 C7 C8 118.9(2) . .
C7 C8 H8 119.6 . .
C9 C8 C7 120.8(2) . .
C9 C8 H8 119.6 . .
C8 C9 H9 120.2 . .
C10 C9 C8 119.7(2) . .
C10 C9 H9 120.2 . .
C9 C10 H10 119.9 . .
C9 C10 C11 120.2(2) . .
C11 C10 H10 119.9 . .
C10 C11 H11 119.9 . .
C10 C11 C12 120.1(2) . .
C12 C11 H11 119.9 . .
C7 C12 H12 119.9 . .
C11 C12 C7 120.2(2) . .
C11 C12 H12 119.9 . .
C14 C13 H13 119.8 . .
C14 C13 H13 119.8 2_756 .
C14 C13 C14 120.3(3) . 2_756
C13 C14 H14 121.0 . .
C15 C14 C13 118.1(2) . .
C15 C14 H14 121.0 . .
N3 C15 C14 122.26(19) . .
N3 C15 C16 107.83(17) . .
C14 C15 C16 129.90(18) . .
O2 C16 C15 122.02(17) . .
N4 C16 O2 119.47(18) . .
N4 C16 C15 118.49(17) . .
O2 C17 H17A 110.8 . .
O2 C17 H17B 110.8 . .
O2 C17 C18 104.90(16) . .
H17A C17 H17B 108.8 . .
C18 C17 H17A 110.8 . .
C18 C17 H17B 110.8 . .
N4 C18 C17 102.63(16) . .
N4 C18 H18 108.6 . .
N4 C18 C19 112.90(18) . .
C17 C18 H18 108.6 . .
C19 C18 C17 115.26(18) . .
C19 C18 H18 108.6 . .
C20 C19 C18 119.0(3) . .
C24 C19 C18 121.0(2) . .
C24 C19 C20 120.0(3) . .
C19 C20 H20 120.3 . .
C21 C20 C19 119.4(4) . .
C21 C20 H20 120.3 . .
C20 C21 H21 119.3 . .
C22 C21 C20 121.5(4) . .
C22 C21 H21 119.3 . .
C21 C22 H22 120.3 . .
C21 C22 C23 119.4(3) . .
C23 C22 H22 120.3 . .
C22 C23 H23 119.7 . .
C22 C23 C24 120.5(4) . .
C24 C23 H23 119.7 . .
C19 C24 C23 119.1(4) . .
C19 C24 H24 120.4 . .
C23 C24 H24 120.4 . .
O3 N5 C49 117.9(3) . .
O4 N5 O3 122.1(3) . .
O4 N5 C49 119.9(3) . .
N5 C49 H49A 109.5 . .
N5 C49 H49B 109.5 . .
N5 C49 H49C 109.5 . .
H49A C49 H49B 109.5 . .
H49A C49 H49C 109.5 . .
H49B C49 H49C 109.5 . .
O5 N6 O6 124.6(3) . .
O5 N6 C50 117.9(3) . .
O6 N6 C50 117.5(3) . .
N6 C50 H50A 109.5 . .
N6 C50 H50B 109.5 . .
N6 C50 H50C 109.5 . .
H50A C50 H50B 109.5 . .
H50A C50 H50C 109.5 . .
H50B C50 H50C 109.5 . .
C26 C25 C30 114.8(2) . .
C26 C25 B1 124.25(19) . .
C30 C25 B1 120.90(19) . .
C25 C26 H26 118.4 . .
C27 C26 C25 123.2(2) . .
C27 C26 H26 118.4 . .
C26 C27 H27 119.9 . .
C28 C27 C26 120.1(2) . .
C28 C27 H27 119.9 . .
C27 C28 H28 120.6 . .
C27 C28 C29 118.9(2) . .
C29 C28 H28 120.6 . .
C28 C29 H29 119.9 . .
C28 C29 C30 120.2(2) . .
C30 C29 H29 119.9 . .
C25 C30 H30 118.7 . .
C29 C30 C25 122.7(2) . .
C29 C30 H30 118.7 . .
C32 C31 C36 114.4(2) . .
C32 C31 B1 125.54(18) . .
C36 C31 B1 119.98(19) . .
C31 C32 H32 118.6 . .
C33 C32 C31 122.9(2) . .
C33 C32 H32 118.6 . .
C32 C33 H33 119.8 . .
C34 C33 C32 120.4(2) . .
C34 C33 H33 119.8 . .
C33 C34 H34 120.6 . .
C35 C34 C33 118.7(2) . .
C35 C34 H34 120.6 . .
C34 C35 H35 119.9 . .
C34 C35 C36 120.1(2) . .
C36 C35 H35 119.9 . .
C31 C36 H36 118.3 . .
C35 C36 C31 123.4(2) . .
C35 C36 H36 118.3 . .
C38 C37 B1 121.62(19) . .
C42 C37 C38 114.9(2) . .
C42 C37 B1 123.4(2) . .
C37 C38 H38 118.5 . .
C39 C38 C37 123.0(2) . .
C39 C38 H38 118.5 . .
C38 C39 H39 120.0 . .
C40 C39 C38 120.1(2) . .
C40 C39 H39 120.0 . .
C39 C40 H40 120.5 . .
C41 C40 C39 118.9(2) . .
C41 C40 H40 120.5 . .
C40 C41 H41 119.8 . .
C40 C41 C42 120.4(2) . .
C42 C41 H41 119.8 . .
C37 C42 H42 118.6 . .
C41 C42 C37 122.7(2) . .
C41 C42 H42 118.6 . .
C44 C43 B1 124.16(18) . .
C48 C43 C44 115.16(19) . .
C48 C43 B1 120.63(18) . .
C43 C44 H44 118.8 . .
C45 C44 C43 122.4(2) . .
C45 C44 H44 118.8 . .
C44 C45 H45 119.8 . .
C46 C45 C44 120.5(2) . .
C46 C45 H45 119.8 . .
C45 C46 H46 120.5 . .
C45 C46 C47 119.0(2) . .
C47 C46 H46 120.5 . .
C46 C47 H47 120.1 . .
C46 C47 C48 119.7(2) . .
C48 C47 H47 120.1 . .
C43 C48 H48 118.4 . .
C47 C48 C43 123.3(2) . .
C47 C48 H48 118.4 . .
C25 B1 C31 108.49(17) . .
C25 B1 C37 109.11(17) . .
C25 B1 C43 109.86(17) . .
C31 B1 C37 109.18(17) . .
C43 B1 C31 112.41(17) . .
C43 B1 C37 107.76(17) . .

loop_
_geom_bond_atom_site_label_1
_geom_bond_atom_site_label_2
_geom_bond_distance
_geom_bond_site_symmetry_2
Fe1 N1 1.916(2) .
Fe1 N2 1.9947(18) .
Fe1 N2 1.9947(18) 2_756
Fe1 N3 1.916(2) .
Fe1 N4 1.9998(17) 2_756
Fe1 N4 1.9998(17) .
O1 C4 1.328(2) .
O1 C5 1.468(3) .
O2 C16 1.331(2) .
O2 C17 1.477(2) .
N1 C3 1.351(2) 2_756
N1 C3 1.351(2) .
N2 C4 1.291(3) .
N2 C6 1.489(3) .
N3 C15 1.352(2) 2_756
N3 C15 1.352(2) .
N4 C16 1.286(2) .
N4 C18 1.481(3) .
C1 H1 0.9500 .
C1 C2 1.393(3) 2_756
C1 C2 1.393(3) .
C2 H2 0.9500 .
C2 C3 1.392(3) .
C3 C4 1.455(3) .
C5 H5A 0.9900 .
C5 H5B 0.9900 .
C5 C6 1.552(3) .
C6 H6 1.0000 .
C6 C7 1.507(3) .
C7 C8 1.393(3) .
C7 C12 1.393(3) .
C8 H8 0.9500 .
C8 C9 1.387(3) .
C9 H9 0.9500 .
C9 C10 1.383(4) .
C10 H10 0.9500 .
C10 C11 1.386(3) .
C11 H11 0.9500 .
C11 C12 1.389(3) .
C12 H12 0.9500 .
C13 H13 0.9500 .
C13 C14 1.391(2) .
C13 C14 1.391(2) 2_756
C14 H14 0.9500 .
C14 C15 1.383(3) .
C15 C16 1.462(3) .
C17 H17A 0.9900 .
C17 H17B 0.9900 .
C17 C18 1.548(3) .
C18 H18 1.0000 .
C18 C19 1.508(3) .
C19 C20 1.396(4) .
C19 C24 1.380(4) .
C20 H20 0.9500 .
C20 C21 1.376(5) .
C21 H21 0.9500 .
C21 C22 1.364(8) .
C22 H22 0.9500 .
C22 C23 1.380(7) .
C23 H23 0.9500 .
C23 C24 1.402(4) .
C24 H24 0.9500 .
O3 N5 1.201(3) .
O4 N5 1.198(3) .
N5 C49 1.442(4) .
C49 H49A 0.9800 .
C49 H49B 0.9800 .
C49 H49C 0.9800 .
O5 N6 1.218(4) .
O6 N6 1.221(4) .
N6 C50 1.479(4) .
C50 H50A 0.9800 .
C50 H50B 0.9800 .
C50 H50C 0.9800 .
C25 C26 1.394(3) .
C25 C30 1.410(3) .
C25 B1 1.643(3) .
C26 H26 0.9500 .
C26 C27 1.392(3) .
C27 H27 0.9500 .
C27 C28 1.377(4) .
C28 H28 0.9500 .
C28 C29 1.387(4) .
C29 H29 0.9500 .
C29 C30 1.387(3) .
C30 H30 0.9500 .
C31 C32 1.400(3) .
C31 C36 1.409(3) .
C31 B1 1.647(3) .
C32 H32 0.9500 .
C32 C33 1.394(3) .
C33 H33 0.9500 .
C33 C34 1.385(3) .
C34 H34 0.9500 .
C34 C35 1.381(4) .
C35 H35 0.9500 .
C35 C36 1.388(3) .
C36 H36 0.9500 .
C37 C38 1.402(3) .
C37 C42 1.399(3) .
C37 B1 1.655(3) .
C38 H38 0.9500 .
C38 C39 1.391(3) .
C39 H39 0.9500 .
C39 C40 1.382(4) .
C40 H40 0.9500 .
C40 C41 1.375(4) .
C41 H41 0.9500 .
C41 C42 1.396(3) .
C42 H42 0.9500 .
C43 C44 1.400(3) .
C43 C48 1.400(3) .
C43 B1 1.645(3) .
C44 H44 0.9500 .
C44 C45 1.395(3) .
C45 H45 0.9500 .
C45 C46 1.383(3) .
C46 H46 0.9500 .
C46 C47 1.384(3) .
C47 H47 0.9500 .
C47 C48 1.393(3) .
C48 H48 0.9500 .
